data_2023547
loop_
_publ_author_name
'Huang, Yu-Ying'
'Zhang, Bing-Guang'
'Sun, Qiao-Zhen'

_publ_section_title
;
 Synthesis and crystal structure of
 catena-poly[[aquazinc(II)]-bis[\m2-4-(phenyldiazenyl)benzoato-\k2
 O:O&#x2032;]]
;
_journal_coeditor_code NX2033
_journal_issue 7
_journal_name_full 'Acta Crystallographica Section E Crystallographic Communications'
_journal_page_first 803
_journal_page_last 805
_journal_paper_doi 10.1107/S2056989026005177
_journal_volume 82
_journal_year 2026
_chemical_formula_iupac '[Zn (C13 H9 N2 O2)2 (H2 O)]'
_chemical_formula_moiety 'C26 H20 N4 O5 Zn'
_chemical_formula_sum 'C26 H20 N4 O5 Zn'
_chemical_formula_weight 533.83
_chemical_name_systematic
<i>catena</i>-Poly[[aquazinc(II)]-bis[\m~2~-4-(phenyldiazenyl)benzoato-\k^2^<i>O</i>:<i>O</i>']]
_space_group_crystal_system monoclinic
_space_group_IT_number 15
_space_group_name_Hall '-C 2yc'
_space_group_name_H-M_alt 'C 1 2/c 1'
_atom_sites_solution_hydrogens mixed
_atom_sites_solution_primary dual
_audit_creation_method
;
Olex2 1.5
(compiled 2021.11.18 svn.ra9532c28 for OlexSys, GUI svn.r6429)
;
_cell_angle_alpha 90
_cell_angle_beta 90.788(3)
_cell_angle_gamma 90
_cell_formula_units_Z 4
_cell_length_a 51.1233(13)
_cell_length_b 6.1213(2)
_cell_length_c 7.2534(3)
_cell_measurement_reflns_used 5128
_cell_measurement_temperature 100.00(10)
_cell_measurement_theta_max 75.3220
_cell_measurement_theta_min 1.7170
_cell_volume 2269.67(13)
_computing_cell_refinement
;
CrysAlisPro 1.171.42.89a (Rigaku OD, 2023)
;
_computing_data_collection
;
CrysAlisPro 1.171.42.89a (Rigaku OD, 2023)
;
_computing_data_reduction
;
CrysAlisPro 1.171.42.89a (Rigaku OD, 2023)
;
_computing_molecular_graphics
;
Olex2 1.5 (Dolomanov <i>et al.</i>,  2009)
;
_computing_publication_material
;
Olex2 1.5 (Dolomanov <i>et al.</i>,  2009)
;
_computing_structure_refinement
;
<i>SHELXL2018/3</i> (Sheldrick, 2015b)
;
_computing_structure_solution
;
<i>SHELXT</i>  (Sheldrick, 2015a)
;
_diffrn_ambient_temperature 100.00(10)
_diffrn_detector 'Hybrid Pixel Array Detector'
_diffrn_detector_area_resol_mean 10.0000
_diffrn_measured_fraction_theta_full 0.997
_diffrn_measured_fraction_theta_max 0.979
_diffrn_measurement_device 'four-circle diffractometer'
_diffrn_measurement_device_type 'ROD, Synergy Custom DW system, HyPix'
_diffrn_measurement_method '\w scans'
_diffrn_radiation_monochromator mirror
_diffrn_radiation_probe x-ray
_diffrn_radiation_type 'Cu K\a'
_diffrn_radiation_wavelength 1.54184
_diffrn_reflns_av_R_equivalents 0.0736
_diffrn_reflns_av_unetI/netI 0.0409
_diffrn_reflns_limit_h_max 63
_diffrn_reflns_limit_h_min -63
_diffrn_reflns_limit_k_max 7
_diffrn_reflns_limit_k_min -7
_diffrn_reflns_limit_l_max 9
_diffrn_reflns_limit_l_min -9
_diffrn_reflns_number 12079
_diffrn_reflns_theta_full 67.684
_diffrn_reflns_theta_max 75.786
_diffrn_reflns_theta_min 1.728
_diffrn_source 'Rotating-anode X-ray tube'
_exptl_absorpt_coefficient_mu 1.913
_exptl_absorpt_correction_T_max 1.00000
_exptl_absorpt_correction_T_min 0.68279
_exptl_absorpt_correction_type multi-scan
_exptl_absorpt_process_details
;
(CrysAlisPro; Rigaku Oxford Diffraction, 2023)
;
_exptl_crystal_colour colourless
_exptl_crystal_density_diffrn 1.562
_exptl_crystal_description block
_exptl_crystal_F_000 1096
_exptl_crystal_size_max 0.35
_exptl_crystal_size_mid 0.34
_exptl_crystal_size_min 0.34
_refine_diff_density_max 0.979
_refine_diff_density_min -0.785
_refine_ls_extinction_method none
_refine_ls_goodness_of_fit_ref 1.085
_refine_ls_hydrogen_treatment constr
_refine_ls_matrix_type full
_refine_ls_number_parameters 164
_refine_ls_number_reflns 2310
_refine_ls_number_restraints 0
_refine_ls_restrained_S_all 1.085
_refine_ls_R_factor_all 0.0708
_refine_ls_R_factor_gt 0.0635
_refine_ls_shift/su_max 0.000
_refine_ls_shift/su_mean 0.000
_refine_ls_structure_factor_coef Fsqd
_refine_ls_weighting_details 'w=1/[\s^2^(Fo^2^)+(0.0833P)^2^+14.3419P] where P=(Fo^2^+2Fc^2^)/3'
_refine_ls_weighting_scheme calc
_refine_ls_wR_factor_gt 0.1797
_refine_ls_wR_factor_ref 0.1884
_reflns_number_gt 1997
_reflns_number_total 2310
_reflns_threshold_expression 'I > 2\s(I)'
_cod_data_source_file nx2033.cif
_cod_data_source_block I
_cod_original_cell_volume 2269.68(13)
_cod_database_code 2023547
_shelx_space_group_comment
;
The symmetry employed for this shelxl refinement is uniquely defined
by the following loop, which should always be used as a source of
symmetry information in preference to the above space-group names.
They are only intended as comments.
;

loop_
_space_group_symop_operation_xyz
'x, y, z'
'-x, y, -z+1/2'
'x+1/2, y+1/2, z'
'-x+1/2, y+1/2, -z+1/2'
'-x, -y, -z'
'x, -y, z-1/2'
'-x+1/2, -y+1/2, -z'
'x+1/2, -y+1/2, z-1/2'

loop_
_atom_site_type_symbol
_atom_site_label
_atom_site_fract_x
_atom_site_fract_y
_atom_site_fract_z
_atom_site_U_iso_or_equiv
_atom_site_adp_type
_atom_site_calc_flag
_atom_site_occupancy
_atom_site_disorder_assembly
_atom_site_disorder_group
Zn Zn1 0.500000 0.68636(12) 0.750000 0.0348(3) Uani d 1 . .
O O1 0.46580(5) 0.5827(6) 0.6597(5) 0.0429(8) Uani d 1 . .
O O2 0.48302(5) 0.2968(5) 0.5191(4) 0.0395(7) Uani d 1 . .
O O3 0.500000 1.0056(8) 0.750000 0.0614(15) Uani d 1 . .
H H3 0.501450 1.091918 0.844860 0.092 Uiso d 1 . .
N N1 0.35958(6) 0.1029(6) 0.4436(5) 0.0366(8) Uani d 1 . .
N N2 0.35633(7) -0.0988(6) 0.4260(5) 0.0380(8) Uani d 1 . .
C C1 0.46353(8) 0.4063(8) 0.5720(6) 0.0363(9) Uani d 1 . .
C C2 0.40772(8) 0.0371(7) 0.4283(6) 0.0363(9) Uani d 1 . .
H H2 0.405238 -0.105117 0.378553 0.044 Uiso calc 1 . .
C C3 0.29970(9) -0.4379(8) 0.2927(7) 0.0428(10) Uani d 1 . .
H H3A 0.296645 -0.578410 0.241022 0.051 Uiso calc 1 . .
C C4 0.28344(8) -0.0956(9) 0.4070(7) 0.0437(11) Uani d 1 . .
H H4 0.269101 -0.003491 0.435632 0.052 Uiso calc 1 . .
C C5 0.43271(8) 0.1173(8) 0.4591(7) 0.0377(10) Uani d 1 . .
H H5 0.447401 0.030593 0.427714 0.045 Uiso calc 1 . .
C C6 0.43656(8) 0.3233(7) 0.5352(6) 0.0353(9) Uani d 1 . .
C C7 0.38625(8) 0.1666(7) 0.4710(6) 0.0345(9) Uani d 1 . .
C C8 0.41509(8) 0.4531(7) 0.5779(6) 0.0357(9) Uani d 1 . .
H H8 0.417655 0.593238 0.631425 0.043 Uiso calc 1 . .
C C9 0.27874(9) -0.3010(9) 0.3321(7) 0.0461(11) Uani d 1 . .
H H9 0.261314 -0.347783 0.307790 0.055 Uiso calc 1 . .
C C10 0.30859(8) -0.0238(8) 0.4405(6) 0.0381(10) Uani d 1 . .
H H10 0.311607 0.117081 0.491508 0.046 Uiso calc 1 . .
C C11 0.32956(8) -0.1596(7) 0.3988(6) 0.0366(10) Uani d 1 . .
C C12 0.38991(8) 0.3773(8) 0.5420(6) 0.0369(10) Uani d 1 . .
H H12 0.375247 0.467940 0.565622 0.044 Uiso calc 1 . .
C C13 0.32514(9) -0.3678(8) 0.3294(7) 0.0399(10) Uani d 1 . .
H H13 0.339470 -0.462513 0.306996 0.048 Uiso calc 1 . .

loop_
_atom_site_aniso_label
_atom_site_aniso_U_11
_atom_site_aniso_U_22
_atom_site_aniso_U_33
_atom_site_aniso_U_12
_atom_site_aniso_U_13
_atom_site_aniso_U_23
Zn1 0.0210(4) 0.0272(4) 0.0562(6) 0.000 0.0029(3) 0.000
O1 0.0247(14) 0.0444(19) 0.060(2) -0.0063(13) 0.0040(12) -0.0118(15)
O2 0.0221(13) 0.0465(19) 0.0500(18) 0.0000(12) 0.0034(12) 0.0032(14)
O3 0.096(4) 0.027(2) 0.061(3) 0.000 -0.017(3) 0.000
N1 0.0252(16) 0.0325(19) 0.052(2) -0.0029(14) 0.0021(14) -0.0003(16)
N2 0.0267(17) 0.036(2) 0.052(2) -0.0029(15) 0.0044(14) 0.0000(16)
C1 0.0256(19) 0.039(2) 0.044(2) -0.0017(17) 0.0039(16) 0.0033(19)
C2 0.0277(19) 0.032(2) 0.049(2) -0.0001(16) 0.0024(17) -0.0010(18)
C3 0.038(2) 0.036(2) 0.054(3) -0.0103(19) 0.0004(19) 0.001(2)
C4 0.029(2) 0.049(3) 0.054(3) 0.0010(19) 0.0047(18) 0.005(2)
C5 0.0241(19) 0.037(2) 0.053(3) 0.0038(17) 0.0060(17) 0.0018(19)
C6 0.0241(19) 0.035(2) 0.047(2) -0.0017(16) 0.0042(16) 0.0042(18)
C7 0.0231(18) 0.034(2) 0.046(2) -0.0031(16) 0.0027(16) 0.0051(17)
C8 0.0269(19) 0.034(2) 0.047(2) -0.0034(16) 0.0026(16) 0.0004(18)
C9 0.029(2) 0.056(3) 0.053(3) -0.011(2) 0.0004(19) 0.003(2)
C10 0.0284(19) 0.037(2) 0.049(2) -0.0006(17) 0.0032(17) 0.0022(19)
C11 0.028(2) 0.036(2) 0.046(3) -0.0060(16) 0.0035(17) 0.0014(18)
C12 0.0259(19) 0.036(2) 0.049(3) 0.0034(16) 0.0058(17) 0.0035(19)
C13 0.034(2) 0.032(2) 0.054(3) -0.0024(17) 0.0068(19) 0.0020(19)

loop_
_atom_type_symbol
_atom_type_description
_atom_type_scat_dispersion_real
_atom_type_scat_dispersion_imag
_atom_type_scat_source
C C 0.0181 0.0091 'International Tables Vol C Tables 4.2.6.8 and 6.1.1.4'
H H 0.0000 0.0000 'International Tables Vol C Tables 4.2.6.8 and 6.1.1.4'
N N 0.0311 0.0180 'International Tables Vol C Tables 4.2.6.8 and 6.1.1.4'
O O 0.0492 0.0322 'International Tables Vol C Tables 4.2.6.8 and 6.1.1.4'
Zn Zn -1.5491 0.6778 'International Tables Vol C Tables 4.2.6.8 and 6.1.1.4'

loop_
_geom_angle_atom_site_label_1
_geom_angle_atom_site_label_2
_geom_angle_atom_site_label_3
_geom_angle_site_symmetry_1
_geom_angle_site_symmetry_3
_geom_angle
_geom_angle_publ_flag
O1 Zn1 O1 . 2_656 142.3(2) y
O1 Zn1 O2 . 6_566 87.11(12) y
O1 Zn1 O2 2_656 6_566 94.66(13) y
O1 Zn1 O2 2_656 5_666 87.11(12) y
O1 Zn1 O2 . 5_666 94.66(13) y
O2 Zn1 O2 6_566 5_666 174.51(18) y
O3 Zn1 O1 . 2_656 108.85(11) y
O3 Zn1 O1 . . 108.85(10) y
O3 Zn1 O2 . 6_566 87.26(9) y
O3 Zn1 O2 . 5_666 87.26(9) y
C1 O1 Zn1 . . 121.4(3) y
C1 O2 Zn1 . 5_666 125.4(3) y
Zn1 O3 H3 . . 127.4 ?
Zn1 O3 H3 . 2_656 127.408(2) ?
H3 O3 H3 . 2_656 105.2 ?
N2 N1 C7 . . 114.1(4) ?
N1 N2 C11 . . 113.4(4) ?
O1 C1 O2 . . 122.7(4) ?
O1 C1 C6 . . 117.5(4) ?
O2 C1 C6 . . 119.8(4) ?
C5 C2 H2 . . 120.3 ?
C5 C2 C7 . . 119.4(4) ?
C7 C2 H2 . . 120.3 ?
C9 C3 H3A . . 120.2 ?
C13 C3 H3A . . 120.2 ?
C13 C3 C9 . . 119.6(4) ?
C9 C4 H4 . . 119.5 ?
C10 C4 H4 . . 119.5 ?
C10 C4 C9 . . 120.9(4) ?
C2 C5 H5 . . 119.6 ?
C2 C5 C6 . . 120.8(4) ?
C6 C5 H5 . . 119.6 ?
C5 C6 C1 . . 120.4(4) ?
C5 C6 C8 . . 119.9(4) ?
C8 C6 C1 . . 119.7(4) ?
C2 C7 N1 . . 124.5(4) ?
C2 C7 C12 . . 120.3(4) ?
C12 C7 N1 . . 115.1(4) ?
C6 C8 H8 . . 120.0 ?
C12 C8 C6 . . 119.9(4) ?
C12 C8 H8 . . 120.0 ?
C3 C9 H9 . . 120.1 ?
C4 C9 C3 . . 119.7(4) ?
C4 C9 H9 . . 120.1 ?
C4 C10 H10 . . 120.3 ?
C4 C10 C11 . . 119.4(4) ?
C11 C10 H10 . . 120.3 ?
C10 C11 N2 . . 123.6(4) ?
C13 C11 N2 . . 116.1(4) ?
C13 C11 C10 . . 120.3(4) ?
C7 C12 H12 . . 120.2 ?
C8 C12 C7 . . 119.7(4) ?
C8 C12 H12 . . 120.2 ?
C3 C13 H13 . . 120.0 ?
C11 C13 C3 . . 120.0(4) ?
C11 C13 H13 . . 120.0 ?

loop_
_geom_bond_atom_site_label_1
_geom_bond_atom_site_label_2
_geom_bond_site_symmetry_2
_geom_bond_distance
_geom_bond_publ_flag
Zn1 O1 . 1.964(3) y
Zn1 O1 2_656 1.964(3) y
Zn1 O2 5_666 2.150(3) y
Zn1 O2 6_566 2.150(3) y
Zn1 O3 . 1.954(5) y
O1 C1 . 1.258(6) ?
O2 C1 . 1.265(5) ?
O3 H3 . 0.8700 ?
O3 H3 2_656 0.8700 ?
N1 N2 . 1.252(5) ?
N1 C7 . 1.430(5) ?
N2 C11 . 1.429(5) ?
C1 C6 . 1.490(6) ?
C2 H2 . 0.9500 ?
C2 C5 . 1.384(6) ?
C2 C7 . 1.392(6) ?
C3 H3A . 0.9500 ?
C3 C9 . 1.393(7) ?
C3 C13 . 1.392(6) ?
C4 H4 . 0.9500 ?
C4 C9 . 1.389(7) ?
C4 C10 . 1.377(6) ?
C5 H5 . 0.9500 ?
C5 C6 . 1.390(6) ?
C6 C8 . 1.393(6) ?
C7 C12 . 1.400(6) ?
C8 H8 . 0.9500 ?
C8 C12 . 1.389(6) ?
C9 H9 . 0.9500 ?
C10 H10 . 0.9500 ?
C10 C11 . 1.393(6) ?
C11 C13 . 1.388(6) ?
C12 H12 . 0.9500 ?
C13 H13 . 0.9500 ?

loop_
_geom_hbond_atom_site_label_D
_geom_hbond_atom_site_label_H
_geom_hbond_atom_site_label_A
_geom_hbond_site_symmetry_A
_geom_hbond_distance_DH
_geom_hbond_distance_HA
_geom_hbond_distance_DA
_geom_hbond_angle_DHA
O3 H3 O2 2_666 0.87 1.78 2.588(4) 154

loop_
_geom_torsion_atom_site_label_1
_geom_torsion_atom_site_label_2
_geom_torsion_atom_site_label_3
_geom_torsion_atom_site_label_4
_geom_torsion_site_symmetry_1
_geom_torsion_site_symmetry_2
_geom_torsion_site_symmetry_3
_geom_torsion_site_symmetry_4
_geom_torsion
_geom_torsion_publ_flag
Zn1 O1 C1 O2 . . . . -7.8(6) ?
Zn1 O1 C1 C6 . . . . 170.5(3) ?
Zn1 O2 C1 O1 5_666 . . . -95.8(5) ?
Zn1 O2 C1 C6 5_666 . . . 86.0(5) ?
O1 C1 C6 C5 . . . . -172.2(4) ?
O1 C1 C6 C8 . . . . 7.6(6) ?
O2 C1 C6 C5 . . . . 6.1(7) ?
O2 C1 C6 C8 . . . . -174.0(4) ?
N1 N2 C11 C10 . . . . -17.8(7) ?
N1 N2 C11 C13 . . . . 163.1(4) ?
N1 C7 C12 C8 . . . . 178.5(4) ?
N2 N1 C7 C2 . . . . 18.8(6) ?
N2 N1 C7 C12 . . . . -162.7(4) ?
N2 C11 C13 C3 . . . . -177.8(4) ?
C1 C6 C8 C12 . . . . 179.3(4) ?
C2 C5 C6 C1 . . . . 178.5(4) ?
C2 C5 C6 C8 . . . . -1.3(7) ?
C2 C7 C12 C8 . . . . -3.0(7) ?
C4 C10 C11 N2 . . . . 179.1(4) ?
C4 C10 C11 C13 . . . . -1.9(7) ?
C5 C2 C7 N1 . . . . 179.3(4) ?
C5 C2 C7 C12 . . . . 0.8(7) ?
C5 C6 C8 C12 . . . . -0.8(7) ?
C6 C8 C12 C7 . . . . 2.9(7) ?
C7 N1 N2 C11 . . . . 180.0(4) ?
C7 C2 C5 C6 . . . . 1.3(7) ?
C9 C3 C13 C11 . . . . -2.3(7) ?
C9 C4 C10 C11 . . . . -0.2(7) ?
C10 C4 C9 C3 . . . . 1.0(7) ?
C10 C11 C13 C3 . . . . 3.1(7) ?
C13 C3 C9 C4 . . . . 0.2(7) ?
